data_4106006
loop_
_publ_author_name
'David J. Lun'
'Geoffrey I. N. Waterhouse'
'Shane G. Telfer'

_publ_section_title
;
 A General Thermolabile Protecting Group Strategy for Organocatalytic
 Metal-Organic Frameworks
;
_journal_name_full 'Journal of the American Chemical Society'
_journal_page_first 5806
_journal_page_last 5809
_journal_paper_doi 10.1021/ja202223d
_journal_volume 133
_journal_year 2011
_chemical_formula_sum 'C57 H48 N6 O16 Zn4'
_chemical_formula_weight 1334.49
_chemical_name_systematic
;
 ?
;
_space_group_IT_number 215
_symmetry_cell_setting cubic
_symmetry_space_group_name_Hall 'P -4 2 3'
_symmetry_space_group_name_H-M 'P -4 3 m'
_atom_sites_solution_hydrogens geom
_atom_sites_solution_primary direct
_atom_sites_solution_secondary difmap
_audit_creation_method SHELXL-97
_cell_angle_alpha 90.00
_cell_angle_beta 90.00
_cell_angle_gamma 90.00
_cell_formula_units_Z 1
_cell_length_a 17.160(3)
_cell_length_b 17.160(3)
_cell_length_c 17.160(3)
_cell_measurement_reflns_used 2371
_cell_measurement_temperature 292(2)
_cell_measurement_theta_max 50.0
_cell_measurement_theta_min 7.0
_cell_volume 5053.0(15)
_computing_cell_refinement 'FSProcess in Process-Auto (Rigaku, 1998)'
_computing_data_collection 'CrystalClear (Rigaku, 2005)'
_computing_data_reduction 'FSProcess in Process-Auto (Rigaku, 1998)'
_computing_structure_refinement 'SHELXL-97 (Sheldrick, 1997)'
_computing_structure_solution 'SHELXS97 (Sheldrick, 2008)'
_diffrn_ambient_temperature 292(2)
_diffrn_detector_area_resol_mean 10
_diffrn_measured_fraction_theta_full 0.959
_diffrn_measured_fraction_theta_max 0.959
_diffrn_measurement_device_type 'Rigaku Spider'
_diffrn_measurement_method \w-scans
_diffrn_radiation_monochromator 'Rigaku VariMax-HF Confocal Optical System'
_diffrn_radiation_source 'Rigaku MM007 rotating anode'
_diffrn_radiation_type CuK\a
_diffrn_radiation_wavelength 1.54178
_diffrn_reflns_av_R_equivalents 0.0792
_diffrn_reflns_av_sigmaI/netI 0.0409
_diffrn_reflns_limit_h_max 11
_diffrn_reflns_limit_h_min -11
_diffrn_reflns_limit_k_max 11
_diffrn_reflns_limit_k_min -11
_diffrn_reflns_limit_l_max 6
_diffrn_reflns_limit_l_min -11
_diffrn_reflns_number 3608
_diffrn_reflns_theta_full 32.11
_diffrn_reflns_theta_max 32.11
_diffrn_reflns_theta_min 7.30
_exptl_absorpt_coefficient_mu 0.717
_exptl_absorpt_correction_T_max 1.0
_exptl_absorpt_correction_T_min 0.44
_exptl_absorpt_correction_type multi-scan
_exptl_absorpt_process_details '(ABSCOR; Higashi, 1995)'
_exptl_crystal_colour colourless
_exptl_crystal_density_diffrn 0.439
_exptl_crystal_description block
_exptl_crystal_F_000 680
_exptl_crystal_size_max 0.2
_exptl_crystal_size_mid 0.2
_exptl_crystal_size_min 0.15
_platon_squeeze_details
;
The SQUEEZE routine indicated the presence of 225 residual electrons per unit 
cell, which corresponds to around 5 highly disordered DMF solvate molecules.  
Accounting for these solvate molecules in the final full matrix least squares 
refinement significantly improved the refinement statistics.
;
_refine_diff_density_max 0.508
_refine_diff_density_min -0.296
_refine_diff_density_rms 0.063
_refine_ls_abs_structure_details 'Flack H D (1983), Acta Cryst. A39, 876-881'
_refine_ls_abs_structure_Flack 0.4(5)
_refine_ls_extinction_method none
_refine_ls_goodness_of_fit_ref 1.499
_refine_ls_hydrogen_treatment constr
_refine_ls_matrix_type full
_refine_ls_number_parameters 36
_refine_ls_number_reflns 364
_refine_ls_number_restraints 69
_refine_ls_restrained_S_all 1.383
_refine_ls_R_factor_all 0.1317
_refine_ls_R_factor_gt 0.1286
_refine_ls_shift/su_max 0.000
_refine_ls_shift/su_mean 0.000
_refine_ls_structure_factor_coef Fsqd
_refine_ls_weighting_details 'calc w=1/[\s^2^(Fo^2^)+(0.2000P)^2^+0.0000P] where P=(Fo^2^+2Fc^2^)/3'
_refine_ls_weighting_scheme calc
_refine_ls_wR_factor_gt 0.3200
_refine_ls_wR_factor_ref 0.3240
_reflns_number_gt 334
_reflns_number_total 364
_reflns_threshold_expression >2sigma(I)
_cod_data_source_file ja202223d_si_002_2.cif
_cod_data_source_block IRMOF-Pro
_cod_database_code 4106006

loop_
_symmetry_equiv_pos_as_xyz
'x, y, z'
'-x, -y, z'
'-x, y, -z'
'x, -y, -z'
'z, x, y'
'z, -x, -y'
'-z, -x, y'
'-z, x, -y'
'y, z, x'
'-y, z, -x'
'y, -z, -x'
'-y, -z, x'
'y, x, z'
'-y, -x, z'
'y, -x, -z'
'-y, x, -z'
'x, z, y'
'-x, z, -y'
'-x, -z, y'
'x, -z, -y'
'z, y, x'
'z, -y, -x'
'-z, y, -x'
'-z, -y, x'

loop_
_atom_site_label
_atom_site_type_symbol
_atom_site_fract_x
_atom_site_fract_y
_atom_site_fract_z
_atom_site_U_iso_or_equiv
_atom_site_adp_type
_atom_site_occupancy
_atom_site_symmetry_multiplicity
_atom_site_calc_flag
_atom_site_refinement_flags
Zn1 Zn 0.5646(2) 0.4354(2) 0.4354(2) 0.123(4) Uani 1 6 d S
O1 O 0.5000 0.5000 0.5000 0.18(3) Uani 1 24 d S
O2 O 0.5483(10) 0.4517(10) 0.3325(18) 0.222(10) Uani 1 2 d S
C1 C 0.5000 0.5000 0.298(2) 0.188(12) Uani 1 4 d SDU
C2 C 0.5000 0.5000 0.2057(18) 0.208(7) Uani 1 4 d SDU
C3 C 0.5496(3) 0.4504(3) 0.1654(15) 0.223(10) Uani 1 2 d SDU
C4 C 0.5494(3) 0.4506(3) 0.0840(15) 0.234(10) Uani 1 2 d SDU
C5 C 0.5000 0.5000 0.0431(17) 0.194(12) Uani 1 4 d SDU
N1 N 0.6000 0.4000 0.0461 0.200 Uiso 0.25 2 d SP
N2 N 0.6785 0.2169 0.0182 0.200 Uiso 0.125 1 d P
C20 C 0.7040 0.2960 0.0227 0.200 Uiso 0.25 2 d SPU
C21 C 0.6500 0.3500 0.0751 0.200 Uiso 0.25 2 d SPU
O20 O 0.6500 0.3500 0.1462 0.200 Uiso 0.25 2 d SP
C22 C 0.8021 0.3550 -0.0569 0.200 Uiso 0.125 1 d P
C23 C 0.6990 0.3260 -0.0619 0.200 Uiso 0.125 1 d PU
C24 C 0.6330 0.2766 -0.0960 0.200 Uiso 0.125 1 d PU
H3 H 0.5730 0.4269 0.1940 0.200 Uiso 1 2 d S
H4 H 0.5827 0.4173 0.0582 0.200 Uiso 0.75 2 d SP
H19 H 0.7637 0.3007 0.0452 0.200 Uiso 0.125 1 d P
H20 H 0.6878 0.3884 -0.0680 0.200 Uiso 0.125 1 d P
H21 H 0.7535 0.3124 -0.0925 0.200 Uiso 0.125 1 d P
H22 H 0.6351 0.2730 -0.1595 0.200 Uiso 0.125 1 d P
H23 H 0.5767 0.3013 -0.0790 0.200 Uiso 0.125 1 d P
H24 H 0.8347 0.4092 -0.0500 0.200 Uiso 0.125 1 d P
H25 H 0.8379 0.3129 -0.0889 0.200 Uiso 0.125 1 d P
H26 H 0.5950 0.4050 -0.0022 0.200 Uiso 0.25 2 d SP
H27 H 0.6597 0.1935 0.0712 0.200 Uiso 0.125 1 d P

loop_
_atom_site_aniso_label
_atom_site_aniso_U_11
_atom_site_aniso_U_22
_atom_site_aniso_U_33
_atom_site_aniso_U_23
_atom_site_aniso_U_13
_atom_site_aniso_U_12
Zn1 0.123(4) 0.123(4) 0.123(4) 0.004(3) -0.004(3) -0.004(3)
O1 0.18(3) 0.18(3) 0.18(3) 0.000 0.000 0.000
O2 0.170(13) 0.170(13) 0.33(3) 0.01(2) -0.01(2) 0.037(17)
C1 0.190(12) 0.190(12) 0.185(15) 0.000 0.000 -0.001(9)
C2 0.209(7) 0.209(7) 0.207(8) 0.000 0.000 0.000(4)
C3 0.225(10) 0.225(10) 0.217(13) -0.001(6) 0.001(6) 0.006(9)
C4 0.235(10) 0.235(10) 0.232(13) -0.007(6) 0.007(6) 0.004(9)
C5 0.195(12) 0.195(12) 0.190(15) 0.000 0.000 0.005(9)

loop_
_atom_type_symbol
_atom_type_description
_atom_type_scat_dispersion_real
_atom_type_scat_dispersion_imag
_atom_type_scat_source
C C 0.0181 0.0091 'International Tables Vol C Tables 4.2.6.8 and 6.1.1.4'
H H 0.0000 0.0000 'International Tables Vol C Tables 4.2.6.8 and 6.1.1.4'
N N 0.0311 0.0180 'International Tables Vol C Tables 4.2.6.8 and 6.1.1.4'
O O 0.0492 0.0322 'International Tables Vol C Tables 4.2.6.8 and 6.1.1.4'
Zn Zn -1.5491 0.6778 'International Tables Vol C Tables 4.2.6.8 and 6.1.1.4'

loop_
_geom_angle_atom_site_label_1
_geom_angle_atom_site_label_2
_geom_angle_atom_site_label_3
_geom_angle
_geom_angle_site_symmetry_1
_geom_angle_site_symmetry_3
O2 Zn1 O2 106.1(9) 7_665 10_656
O2 Zn1 O2 106.1(9) 7_665 .
O2 Zn1 O2 106.1(9) 10_656 .
O2 Zn1 O1 112.7(8) 7_665 .
O2 Zn1 O1 112.7(8) 10_656 .
O2 Zn1 O1 112.7(8) . .
O2 Zn1 Zn1 77.4(8) 7_665 4_566
O2 Zn1 Zn1 125.5(7) 10_656 4_566
O2 Zn1 Zn1 125.5(7) . 4_566
O1 Zn1 Zn1 35.3 . 4_566
O2 Zn1 Zn1 125.5(7) 7_665 3_656
O2 Zn1 Zn1 77.4(8) 10_656 3_656
O2 Zn1 Zn1 125.5(7) . 3_656
O1 Zn1 Zn1 35.264(1) . 3_656
Zn1 Zn1 Zn1 60.0 4_566 3_656
O2 Zn1 Zn1 125.5(7) 7_665 2_665
O2 Zn1 Zn1 125.5(7) 10_656 2_665
O2 Zn1 Zn1 77.4(8) . 2_665
O1 Zn1 Zn1 35.3 . 2_665
Zn1 Zn1 Zn1 60.0 4_566 2_665
Zn1 Zn1 Zn1 60.0 3_656 2_665
Zn1 O1 Zn1 109.5 4_566 3_656
Zn1 O1 Zn1 109.471(1) 4_566 2_665
Zn1 O1 Zn1 109.5 3_656 2_665
Zn1 O1 Zn1 109.471(2) 4_566 .
Zn1 O1 Zn1 109.5 3_656 .
Zn1 O1 Zn1 109.5 2_665 .
C1 O2 Zn1 129(3) . .
O2 C1 O2 126(4) 2_665 .
O2 C1 C2 117(2) 2_665 .
O2 C1 C2 117(2) . .
C3 C2 C3 120.3(18) 13 .
C3 C2 C1 119.9(9) 13 .
C3 C2 C1 119.8(9) . .
C2 C3 C4 119.6(11) . .
C2 C3 H3 109.3(18) . .
C4 C3 H3 131.0(16) . .
C5 C4 N1 121.7(14) . .
C5 C4 C3 120.6(11) . .
N1 C4 C3 117.7(10) . .
C5 C4 H4 120.9(17) . .
N1 C4 H4 0.8(5) . .
C3 C4 H4 118.5(15) . .
C4 C5 C4 119.3(17) 13 .
C4 C5 C5 120.4(8) 13 3_655
C4 C5 C5 120.4(8) . 3_655
C21 N1 C4 129.8(9) . .
C21 N1 H4 131.4 . .
C4 N1 H4 1.6(9) . .
C21 N1 H26 120.7 . .
C4 N1 H26 109.6(9) . .
H4 N1 H26 107.970(1) . .
C20 N2 C22 112.5 . 14_665
C20 N2 H27 114.4 . .
C22 N2 H27 124.4 14_665 .
N2 C20 N2 125.4 . 14_665
N2 C20 C23 84.3 . 14_665
N2 C20 C23 104.5 14_665 14_665
N2 C20 C23 104.5 . .
N2 C20 C23 84.3 14_665 .
C23 C20 C23 22.7 14_665 .
N2 C20 C21 113.9 . .
N2 C20 C21 113.9 14_665 .
C23 C20 C21 107.8 14_665 .
C23 C20 C21 107.8 . .
N2 C20 H19 111.9 . .
N2 C20 H19 27.1 14_665 .
C23 C20 H19 129.7 14_665 .
C23 C20 H19 111.0 . .
C21 C20 H19 107.6 . .
O20 C21 N1 112.3 . .
O20 C21 C20 124.5 . .
N1 C21 C20 123.2 . .
N2 C22 C24 104.2 14_665 14_665
N2 C22 C23 73.6 14_665 .
C24 C22 C23 33.2 14_665 .
N2 C22 H21 92.9 14_665 .
C24 C22 H21 44.1 14_665 .
C23 C22 H21 35.7 . .
N2 C22 H24 110.9 14_665 .
C24 C22 H24 112.8 14_665 .
C23 C22 H24 136.7 . .
H21 C22 H24 151.9 . .
N2 C22 H25 108.1 14_665 .
C24 C22 H25 111.5 14_665 .
C23 C22 H25 109.7 . .
H21 C22 H25 75.3 . .
H24 C22 H25 109.2 . .
C23 C23 C24 142.1 14_665 14_665
C23 C23 C24 23.8 14_665 .
C24 C23 C24 118.2 14_665 .
C23 C23 C20 78.7 14_665 .
C24 C23 C20 139.2 14_665 .
C24 C23 C20 102.5 . .
C23 C23 C22 150.6 14_665 .
C24 C23 C22 55.766(1) 14_665 .
C24 C23 C22 151.5 . .
C20 C23 C22 89.6 . .
C23 C23 H20 124.7 14_665 .
C24 C23 H20 48.1 14_665 .
C24 C23 H20 112.1 . .
C20 C23 H20 115.3 . .
C22 C23 H20 84.7 . .
C23 C23 H21 116.9 14_665 .
C24 C23 H21 61.1 14_665 .
C24 C23 H21 109.3 . .
C20 C23 H21 109.4 . .
C22 C23 H21 42.3 . .
H20 C23 H21 108.2 . .
C23 C24 C22 91.1 14_665 14_665
C23 C24 C23 14.1 14_665 .
C22 C24 C23 102.9 14_665 .
C23 C24 H22 125.4 14_665 .
C22 C24 H22 112.7 14_665 .
C23 C24 H22 112.8 . .
C23 C24 H23 107.5 14_665 .
C22 C24 H23 110.2 14_665 .
C23 C24 H23 109.7 . .
H22 C24 H23 108.5 . .

loop_
_geom_bond_atom_site_label_1
_geom_bond_atom_site_label_2
_geom_bond_distance
_geom_bond_site_symmetry_2
Zn1 O2 1.81(3) 7_665
Zn1 O2 1.81(3) 10_656
Zn1 O2 1.81(3) .
Zn1 O1 1.919(6) .
Zn1 Zn1 3.134(11) 4_566
Zn1 Zn1 3.134(11) 3_656
Zn1 Zn1 3.134(11) 2_665
O1 Zn1 1.919(6) 4_566
O1 Zn1 1.919(6) 3_656
O1 Zn1 1.919(6) 2_665
O2 C1 1.31(2) .
C1 O2 1.31(2) 2_665
C1 C2 1.58(3) .
C2 C3 1.389(9) 13
C2 C3 1.389(9) .
C3 C4 1.398(9) .
C3 H3 0.751(18) .
C4 C5 1.389(9) .
C4 N1 1.390(14) .
C4 H4 0.922(15) .
C5 C4 1.389(9) 13
C5 C5 1.48(6) 3_655
N1 C21 1.3116(2) .
N1 H4 0.4684 .
N1 H26 0.83661(15) .
N2 C20 1.4277(2) .
N2 C22 1.4495(2) 14_665
N2 H27 1.04549(19) .
C20 N2 1.4277(3) 14_665
C20 C23 1.5415(3) 14_665
C20 C23 1.5415(3) .
C20 C21 1.5897(3) .
C20 H19 1.09801(18) .
C21 O20 1.2208(2) .
C22 N2 1.4495(2) 14_665
C22 C24 1.5211(3) 14_665
C22 C23 1.8395(3) .
C22 H21 1.2658(2) .
C22 H24 1.0917(2) .
C22 H25 1.09567(19) .
C23 C23 0.60616(11) 14_665
C23 C24 1.00658(17) 14_665
C23 C24 1.5308(3) .
C23 H20 1.09379(19) .
C23 H21 1.09712(19) .
C24 C23 1.00658(18) 14_665
C24 C22 1.5211(3) 14_665
C24 H22 1.09234(19) .
C24 H23 1.09424(19) .

loop_
_platon_squeeze_void_nr
_platon_squeeze_void_average_x
_platon_squeeze_void_average_y
_platon_squeeze_void_average_z
_platon_squeeze_void_volume
_platon_squeeze_void_count_electrons
_platon_squeeze_void_content
1 -0.007 -0.003 -0.001 2283 225 ' '
